data_7050616
loop_
_publ_author_name
'Cole, Marcus L.'
'Junk, Peter C.'

_publ_section_title
;
 Synthesis and structure of the first non ?ate? heteroleptic lanthanoid
 complexes bearing monoanionic 2-amidopyridine ligands
;
_journal_issue 7
_journal_name_full 'New Journal of Chemistry'
_journal_page_first 1032
_journal_paper_doi 10.1039/b304197b
_journal_volume 27
_journal_year 2003
_chemical_formula_sum 'C29 H45 N2 Si Tb'
_chemical_formula_weight 608.68
_chemical_name_common '[TbCp*2(AMPTMS)]'
_space_group_IT_number 148
_symmetry_cell_setting trigonal
_symmetry_space_group_name_Hall '-R 3'
_symmetry_space_group_name_H-M 'R -3 :H'
_atom_sites_solution_hydrogens geom
_atom_sites_solution_primary direct
_atom_sites_solution_secondary difmap
_audit_creation_method SHELXL-97
_cell_angle_alpha 90.00
_cell_angle_beta 90.00
_cell_angle_gamma 120.00
_cell_formula_units_Z 18
_cell_length_a 17.207(2)
_cell_length_b 17.207(2)
_cell_length_c 50.082(10)
_cell_measurement_temperature 123(2)
_cell_volume 12842(3)
_computing_cell_refinement DENZO-SMN
_computing_data_collection 'Nonius Collect'
_computing_data_reduction 'X -Seed'
_computing_molecular_graphics 'X-Seed / POV-Ray'
_computing_publication_material 'Microsoft Office 2000'
_computing_structure_refinement 'SHELXL-97 (Sheldrick, 1997)'
_computing_structure_solution 'SHELXS-97 (Sheldrick, 1990)'
_diffrn_ambient_temperature 123(2)
_diffrn_measured_fraction_theta_full 0.994
_diffrn_measured_fraction_theta_max 0.994
_diffrn_measurement_device_type 'Nonius Kappa CCD'
_diffrn_measurement_method 'psi and omega scans'
_diffrn_radiation_monochromator graphite
_diffrn_radiation_source 'fine-focus sealed tube'
_diffrn_radiation_type MoK\a
_diffrn_radiation_wavelength 0.71073
_diffrn_reflns_av_R_equivalents 0.0292
_diffrn_reflns_av_sigmaI/netI 0.0356
_diffrn_reflns_limit_h_max 19
_diffrn_reflns_limit_h_min -22
_diffrn_reflns_limit_k_max 22
_diffrn_reflns_limit_k_min 0
_diffrn_reflns_limit_l_max 66
_diffrn_reflns_limit_l_min -66
_diffrn_reflns_number 20174
_diffrn_reflns_theta_full 28.28
_diffrn_reflns_theta_max 28.28
_diffrn_reflns_theta_min 2.76
_exptl_absorpt_coefficient_mu 2.539
_exptl_absorpt_correction_T_max 0.6307
_exptl_absorpt_correction_T_min 0.4300
_exptl_absorpt_correction_type none
_exptl_absorpt_process_details 'performed as part of the DENZO-SMN package'
_exptl_crystal_colour colourless
_exptl_crystal_density_diffrn 1.417
_exptl_crystal_density_method 'not measured'
_exptl_crystal_description blocks
_exptl_crystal_F_000 5616
_exptl_crystal_size_max 0.40
_exptl_crystal_size_mid 0.20
_exptl_crystal_size_min 0.20
_refine_diff_density_max 2.416
_refine_diff_density_min -0.990
_refine_diff_density_rms 0.099
_refine_ls_extinction_method none
_refine_ls_goodness_of_fit_ref 1.056
_refine_ls_hydrogen_treatment mixed
_refine_ls_matrix_type full
_refine_ls_number_parameters 312
_refine_ls_number_reflns 7058
_refine_ls_number_restraints 0
_refine_ls_restrained_S_all 1.056
_refine_ls_R_factor_all 0.0359
_refine_ls_R_factor_gt 0.0258
_refine_ls_shift/su_max 0.000
_refine_ls_shift/su_mean 0.000
_refine_ls_structure_factor_coef Fsqd
_refine_ls_weighting_details
;
calc w=1/[\s^2^(Fo^2^)+(0.0298P)^2^+4.6584P] where P=(Fo^2^+2Fc^2^)/3
;
_refine_ls_weighting_scheme calc
_refine_ls_wR_factor_gt 0.0564
_refine_ls_wR_factor_ref 0.0592
_reflns_number_gt 5933
_reflns_number_total 7058
_reflns_threshold_expression >2sigma(I)
_cod_data_source_file b304197b.txt
_cod_data_source_block compound3
_cod_original_cell_volume 12841(4)
_cod_original_sg_symbol_H-M R-3
_cod_database_code 7050616

loop_
_symmetry_equiv_pos_as_xyz
'x, y, z'
'-y, x-y, z'
'-x+y, -x, z'
'x+2/3, y+1/3, z+1/3'
'-y+2/3, x-y+1/3, z+1/3'
'-x+y+2/3, -x+1/3, z+1/3'
'x+1/3, y+2/3, z+2/3'
'-y+1/3, x-y+2/3, z+2/3'
'-x+y+1/3, -x+2/3, z+2/3'
'-x, -y, -z'
'y, -x+y, -z'
'x-y, x, -z'
'-x+2/3, -y+1/3, -z+1/3'
'y+2/3, -x+y+1/3, -z+1/3'
'x-y+2/3, x+1/3, -z+1/3'
'-x+1/3, -y+2/3, -z+2/3'
'y+1/3, -x+y+2/3, -z+2/3'
'x-y+1/3, x+2/3, -z+2/3'

loop_
_atom_site_label
_atom_site_type_symbol
_atom_site_fract_x
_atom_site_fract_y
_atom_site_fract_z
_atom_site_U_iso_or_equiv
_atom_site_adp_type
_atom_site_occupancy
_atom_site_symmetry_multiplicity
_atom_site_calc_flag
_atom_site_refinement_flags
_atom_site_disorder_assembly
_atom_site_disorder_group
Tb1 Tb 0.628540(6) 0.624860(6) 0.581490(2) 0.01329(4) Uani 1 1 d . . .
Si1 Si 0.75875(4) 0.82221(4) 0.628980(13) 0.01951(14) Uani 1 1 d . . .
N1 N 0.71039(12) 0.75414(12) 0.55283(4) 0.0183(4) Uani 1 1 d . . .
N2 N 0.72358(12) 0.77060(12) 0.59829(4) 0.0171(4) Uani 1 1 d . . .
C1 C 0.75120(14) 0.81051(14) 0.57415(5) 0.0185(5) Uani 1 1 d . . .
C10 C 0.49598(14) 0.66078(15) 0.59208(5) 0.0207(5) Uani 1 1 d . . .
C22 C 0.66357(15) 0.49530(15) 0.59798(5) 0.0201(5) Uani 1 1 d . . .
C23 C 0.74607(15) 0.57757(15) 0.60092(5) 0.0210(5) Uani 1 1 d . . .
C21 C 0.64526(14) 0.48001(14) 0.57047(5) 0.0194(5) Uani 1 1 d . . .
C20 C 0.71500(15) 0.55277(15) 0.55635(5) 0.0183(5) Uani 1 1 d . . .
C11 C 0.47248(14) 0.57938(15) 0.60538(5) 0.0198(5) Uani 1 1 d . . .
C12 C 0.45165(14) 0.51263(15) 0.58561(5) 0.0228(5) Uani 1 1 d . . .
C5 C 0.73019(16) 0.78455(16) 0.52747(5) 0.0234(5) Uani 1 1 d . . .
C7 C 0.73559(17) 0.91677(16) 0.63403(5) 0.0277(6) Uani 1 1 d . . .
H7A H 0.7601 0.9586 0.6190 0.042 Uiso 1 1 calc R . .
H7B H 0.7639 0.9483 0.6506 0.042 Uiso 1 1 calc R . .
H7C H 0.6706 0.8927 0.6351 0.042 Uiso 1 1 calc R . .
C24 C 0.77748(14) 0.61315(14) 0.57509(5) 0.0185(5) Uani 1 1 d . . .
C13 C 0.46353(15) 0.55301(18) 0.56047(5) 0.0272(6) Uani 1 1 d . . .
C8 C 0.88154(16) 0.86766(17) 0.63499(6) 0.0320(6) Uani 1 1 d . . .
H8A H 0.8938 0.8179 0.6359 0.048 Uiso 1 1 calc R . .
H8B H 0.8989 0.9009 0.6519 0.048 Uiso 1 1 calc R . .
H8C H 0.9161 0.9079 0.6203 0.048 Uiso 1 1 calc R . .
C28 C 0.79778(19) 0.61215(19) 0.62648(6) 0.0363(7) Uani 1 1 d . . .
H28A H 0.7564 0.5885 0.6417 0.054 Uiso 1 1 calc R . .
H28B H 0.8284 0.6779 0.6266 0.054 Uiso 1 1 calc R . .
H28C H 0.8423 0.5926 0.6278 0.054 Uiso 1 1 calc R . .
C2 C 0.81643(17) 0.90145(15) 0.56908(5) 0.0280(6) Uani 1 1 d . . .
H2 H 0.8461 0.9416 0.5834 0.034 Uiso 1 1 calc R . .
C9 C 0.69387(18) 0.73387(17) 0.65418(5) 0.0291(6) Uani 1 1 d . . .
H9A H 0.6311 0.7194 0.6539 0.044 Uiso 1 1 calc R . .
H9B H 0.7193 0.7557 0.6720 0.044 Uiso 1 1 calc R . .
H9C H 0.6970 0.6799 0.6500 0.044 Uiso 1 1 calc R . .
C3 C 0.83612(18) 0.93068(17) 0.54308(6) 0.0341(7) Uani 1 1 d . . .
H3 H 0.8797 0.9914 0.5395 0.041 Uiso 1 1 calc R . .
C6 C 0.68062(18) 0.71865(17) 0.50548(5) 0.0304(6) Uani 1 1 d . . .
H6A H 0.6392 0.6599 0.5132 0.046 Uiso 1 1 calc R . .
H6B H 0.7237 0.7134 0.4939 0.046 Uiso 1 1 calc R . .
H6C H 0.6467 0.7397 0.4950 0.046 Uiso 1 1 calc R . .
C29 C 0.86465(15) 0.69678(16) 0.56896(6) 0.0319(6) Uani 1 1 d . . .
H29A H 0.8794 0.7402 0.5834 0.048 Uiso 1 1 calc R . .
H29B H 0.8590 0.7228 0.5522 0.048 Uiso 1 1 calc R . .
H29C H 0.9124 0.6818 0.5673 0.048 Uiso 1 1 calc R . .
C15 C 0.51257(18) 0.74705(17) 0.60484(7) 0.0427(8) Uani 1 1 d . . .
H15A H 0.5674 0.7973 0.5974 0.064 Uiso 1 1 calc R . .
H15B H 0.5194 0.7439 0.6242 0.064 Uiso 1 1 calc R . .
H15C H 0.4617 0.7561 0.6012 0.064 Uiso 1 1 calc R . .
C14 C 0.49099(15) 0.64525(17) 0.56451(5) 0.0254(5) Uani 1 1 d . . .
C27 C 0.61276(19) 0.43220(18) 0.62042(6) 0.0363(7) Uani 1 1 d . . .
H27A H 0.6544 0.4234 0.6316 0.054 Uiso 1 1 calc R . .
H27B H 0.5672 0.3744 0.6131 0.054 Uiso 1 1 calc R . .
H27C H 0.5835 0.4577 0.6312 0.054 Uiso 1 1 calc R . .
C4 C 0.79310(18) 0.87251(16) 0.52205(5) 0.0310(6) Uani 1 1 d . . .
H4 H 0.8068 0.8930 0.5041 0.037 Uiso 1 1 calc R . .
C16 C 0.45883(18) 0.5619(2) 0.63486(5) 0.0384(7) Uani 1 1 d . . .
H16A H 0.3963 0.5161 0.6383 0.058 Uiso 1 1 calc R . .
H16B H 0.4726 0.6175 0.6441 0.058 Uiso 1 1 calc R . .
H16C H 0.4987 0.5407 0.6414 0.058 Uiso 1 1 calc R . .
C25 C 0.72794(19) 0.55637(19) 0.52657(5) 0.0355(7) Uani 1 1 d . . .
H25A H 0.7551 0.5201 0.5216 0.053 Uiso 1 1 calc R . .
H25B H 0.7675 0.6187 0.5210 0.053 Uiso 1 1 calc R . .
H25C H 0.6697 0.5326 0.5177 0.053 Uiso 1 1 calc R . .
C26 C 0.57620(16) 0.39469(16) 0.55724(6) 0.0355(7) Uani 1 1 d . . .
H26A H 0.5390 0.4077 0.5453 0.053 Uiso 1 1 calc R . .
H26B H 0.5382 0.3516 0.5709 0.053 Uiso 1 1 calc R . .
H26C H 0.6064 0.3692 0.5469 0.053 Uiso 1 1 calc R . .
C17 C 0.40748(17) 0.41355(17) 0.59133(8) 0.0474(9) Uani 1 1 d . . .
H17A H 0.4331 0.4040 0.6076 0.071 Uiso 1 1 calc R . .
H17B H 0.4178 0.3832 0.5763 0.071 Uiso 1 1 calc R . .
H17C H 0.3428 0.3890 0.5937 0.071 Uiso 1 1 calc R . .
C19 C 0.4998(2) 0.7127(2) 0.54378(7) 0.0529(9) Uani 1 1 d . . .
H19A H 0.4500 0.7246 0.5457 0.079 Uiso 1 1 calc R . .
H19B H 0.4983 0.6887 0.5259 0.079 Uiso 1 1 calc R . .
H19C H 0.5568 0.7686 0.5463 0.079 Uiso 1 1 calc R . .
C18 C 0.4399(2) 0.5050(3) 0.53387(6) 0.0553(10) Uani 1 1 d . . .
H18A H 0.3823 0.4490 0.5354 0.083 Uiso 1 1 calc R . .
H18B H 0.4868 0.4915 0.5287 0.083 Uiso 1 1 calc R . .
H18C H 0.4351 0.5434 0.5203 0.083 Uiso 1 1 calc R . .

loop_
_atom_site_aniso_label
_atom_site_aniso_U_11
_atom_site_aniso_U_22
_atom_site_aniso_U_33
_atom_site_aniso_U_23
_atom_site_aniso_U_13
_atom_site_aniso_U_12
Tb1 0.01188(6) 0.01124(6) 0.01767(7) 0.00065(4) 0.00081(4) 0.00648(4)
Si1 0.0181(3) 0.0162(3) 0.0242(4) -0.0048(3) -0.0023(3) 0.0086(3)
N1 0.0200(10) 0.0164(9) 0.0225(11) 0.0035(8) 0.0035(8) 0.0121(8)
N2 0.0186(10) 0.0137(9) 0.0202(10) -0.0013(7) 0.0038(8) 0.0089(8)
C1 0.0195(11) 0.0135(11) 0.0266(13) 0.0022(9) 0.0031(9) 0.0113(9)
C10 0.0139(11) 0.0180(12) 0.0344(14) -0.0008(10) -0.0001(10) 0.0111(10)
C22 0.0216(12) 0.0177(11) 0.0267(13) 0.0049(10) 0.0065(10) 0.0141(10)
C23 0.0231(12) 0.0208(12) 0.0268(13) -0.0023(10) -0.0045(10) 0.0166(10)
C21 0.0150(11) 0.0139(11) 0.0326(14) -0.0046(9) 0.0004(9) 0.0099(9)
C20 0.0218(12) 0.0213(12) 0.0201(12) 0.0018(9) 0.0032(9) 0.0170(10)
C11 0.0129(11) 0.0259(12) 0.0236(13) 0.0034(10) 0.0019(9) 0.0118(10)
C12 0.0117(11) 0.0164(11) 0.0390(15) -0.0009(10) 0.0016(10) 0.0060(9)
C5 0.0301(13) 0.0275(13) 0.0239(13) 0.0060(10) 0.0060(10) 0.0230(11)
C7 0.0304(14) 0.0222(13) 0.0321(15) -0.0078(11) -0.0044(11) 0.0144(11)
C24 0.0142(11) 0.0125(11) 0.0321(14) 0.0032(9) 0.0019(9) 0.0092(9)
C13 0.0156(12) 0.0382(15) 0.0290(14) -0.0127(11) -0.0060(10) 0.0142(11)
C8 0.0248(13) 0.0247(14) 0.0476(18) -0.0073(12) -0.0064(12) 0.0132(11)
C28 0.0482(17) 0.0429(16) 0.0365(16) -0.0136(13) -0.0183(13) 0.0368(15)
C2 0.0294(14) 0.0153(12) 0.0367(16) 0.0027(10) 0.0094(11) 0.0093(11)
C9 0.0352(14) 0.0323(14) 0.0225(14) -0.0006(11) 0.0027(11) 0.0188(12)
C3 0.0391(16) 0.0174(12) 0.0436(18) 0.0115(12) 0.0193(13) 0.0123(12)
C6 0.0426(16) 0.0356(15) 0.0223(14) 0.0058(11) 0.0016(11) 0.0267(13)
C29 0.0145(12) 0.0214(13) 0.0596(19) 0.0048(12) 0.0053(12) 0.0088(10)
C15 0.0297(15) 0.0270(14) 0.078(2) -0.0176(14) -0.0068(15) 0.0194(13)
C14 0.0159(12) 0.0353(14) 0.0302(14) 0.0086(11) 0.0018(10) 0.0168(11)
C27 0.0408(16) 0.0364(15) 0.0435(18) 0.0220(13) 0.0197(13) 0.0282(14)
C4 0.0402(15) 0.0254(13) 0.0326(15) 0.0133(11) 0.0160(12) 0.0204(12)
C16 0.0230(14) 0.0602(19) 0.0313(15) 0.0095(14) 0.0053(11) 0.0202(14)
C25 0.0525(18) 0.0520(17) 0.0245(14) 0.0039(12) 0.0069(13) 0.0429(15)
C26 0.0213(13) 0.0219(13) 0.065(2) -0.0171(13) -0.0061(13) 0.0118(11)
C17 0.0195(14) 0.0167(13) 0.102(3) 0.0030(15) 0.0131(15) 0.0061(12)
C19 0.0403(17) 0.080(2) 0.056(2) 0.0406(18) 0.0132(15) 0.0426(18)
C18 0.0352(17) 0.094(3) 0.0429(19) -0.0384(19) -0.0191(14) 0.0368(18)

loop_
_atom_type_symbol
_atom_type_description
_atom_type_scat_dispersion_real
_atom_type_scat_dispersion_imag
_atom_type_scat_source
C C 0.0033 0.0016 'International Tables Vol C Tables 4.2.6.8 and 6.1.1.4'
H H 0.0000 0.0000 'International Tables Vol C Tables 4.2.6.8 and 6.1.1.4'
N N 0.0061 0.0033 'International Tables Vol C Tables 4.2.6.8 and 6.1.1.4'
Si Si 0.0817 0.0704 'International Tables Vol C Tables 4.2.6.8 and 6.1.1.4'
Tb Tb -0.1723 4.1537 'International Tables Vol C Tables 4.2.6.8 and 6.1.1.4'

loop_
_geom_angle_atom_site_label_1
_geom_angle_atom_site_label_2
_geom_angle_atom_site_label_3
_geom_angle
_geom_angle_site_symmetry_1
_geom_angle_site_symmetry_3
_geom_angle_publ_flag
N2 Tb1 N1 57.27(6) . . ?
N2 Tb1 C11 102.26(6) . . ?
N1 Tb1 C11 124.88(6) . . ?
N2 Tb1 C12 132.32(7) . . ?
N1 Tb1 C12 129.66(7) . . ?
C11 Tb1 C12 30.78(7) . . ?
N2 Tb1 C20 114.15(7) . . ?
N1 Tb1 C20 86.80(6) . . ?
C11 Tb1 C20 141.55(7) . . ?
C12 Tb1 C20 113.37(7) . . ?
N2 Tb1 C13 129.89(7) . . ?
N1 Tb1 C13 100.74(7) . . ?
C11 Tb1 C13 50.50(7) . . ?
C12 Tb1 C13 30.36(8) . . ?
C20 Tb1 C13 107.88(7) . . ?
N2 Tb1 C24 86.68(6) . . ?
N1 Tb1 C24 81.94(6) . . ?
C11 Tb1 C24 152.46(7) . . ?
C12 Tb1 C24 137.58(7) . . ?
C20 Tb1 C24 30.54(7) . . ?
C13 Tb1 C24 138.42(7) . . ?
N2 Tb1 C10 84.40(6) . . ?
N1 Tb1 C10 94.37(6) . . ?
C11 Tb1 C10 30.54(7) . . ?
C12 Tb1 C10 50.44(7) . . ?
C20 Tb1 C10 157.99(7) . . ?
C13 Tb1 C10 50.28(7) . . ?
C24 Tb1 C10 170.98(7) . . ?
N2 Tb1 C14 99.27(7) . . ?
N1 Tb1 C14 80.72(7) . . ?
C11 Tb1 C14 50.31(7) . . ?
C12 Tb1 C14 50.41(7) . . ?
C20 Tb1 C14 129.66(8) . . ?
C13 Tb1 C14 30.74(8) . . ?
C24 Tb1 C14 154.60(7) . . ?
C10 Tb1 C14 30.10(7) . . ?
N2 Tb1 C21 135.68(6) . . ?
N1 Tb1 C21 116.41(7) . . ?
C11 Tb1 C21 112.05(7) . . ?
C12 Tb1 C21 87.56(7) . . ?
C20 Tb1 C21 30.49(7) . . ?
C13 Tb1 C21 94.07(7) . . ?
C24 Tb1 C21 50.36(6) . . ?
C10 Tb1 C21 137.99(7) . . ?
C14 Tb1 C21 124.05(7) . . ?
N2 Tb1 C23 88.07(7) . . ?
N1 Tb1 C23 108.07(7) . . ?
C11 Tb1 C23 122.84(7) . . ?
C12 Tb1 C23 120.40(7) . . ?
C20 Tb1 C23 50.17(7) . . ?
C13 Tb1 C23 141.24(8) . . ?
C24 Tb1 C23 30.44(7) . . ?
C10 Tb1 C23 147.32(7) . . ?
C14 Tb1 C23 170.79(7) . . ?
C21 Tb1 C23 50.02(7) . . ?
N2 Tb1 C22 116.36(7) . . ?
N1 Tb1 C22 132.03(6) . . ?
C11 Tb1 C22 103.09(7) . . ?
C12 Tb1 C22 91.34(7) . . ?
C20 Tb1 C22 50.19(7) . . ?
C13 Tb1 C22 111.09(8) . . ?
C24 Tb1 C22 50.42(7) . . ?
C10 Tb1 C22 133.57(7) . . ?
C14 Tb1 C22 140.60(7) . . ?
C21 Tb1 C22 30.14(7) . . ?
C23 Tb1 C22 30.47(7) . . ?
N2 Si1 C9 105.74(11) . . ?
N2 Si1 C8 112.93(11) . . ?
C9 Si1 C8 108.85(12) . . ?
N2 Si1 C7 113.23(10) . . ?
C9 Si1 C7 108.46(12) . . ?
C8 Si1 C7 107.48(11) . . ?
C5 N1 C1 121.0(2) . . ?
C5 N1 Tb1 146.27(16) . . ?
C1 N1 Tb1 92.58(13) . . ?
C1 N2 Si1 126.18(15) . . ?
C1 N2 Tb1 95.83(13) . . ?
Si1 N2 Tb1 137.94(10) . . ?
N2 C1 N1 114.17(19) . . ?
N2 C1 C2 127.0(2) . . ?
N1 C1 C2 118.8(2) . . ?
C14 C10 C11 108.4(2) . . ?
C14 C10 C15 124.7(2) . . ?
C11 C10 C15 126.5(2) . . ?
C14 C10 Tb1 74.97(13) . . ?
C11 C10 Tb1 73.84(12) . . ?
C15 C10 Tb1 122.95(15) . . ?
C21 C22 C23 107.8(2) . . ?
C21 C22 C27 127.0(2) . . ?
C23 C22 C27 124.8(2) . . ?
C21 C22 Tb1 74.62(13) . . ?
C23 C22 Tb1 74.66(12) . . ?
C27 C22 Tb1 122.24(15) . . ?
C24 C23 C22 108.1(2) . . ?
C24 C23 C28 125.8(2) . . ?
C22 C23 C28 125.5(2) . . ?
C24 C23 Tb1 73.93(12) . . ?
C22 C23 Tb1 74.87(12) . . ?
C28 C23 Tb1 124.78(15) . . ?
C22 C21 C20 108.2(2) . . ?
C22 C21 C26 127.4(2) . . ?
C20 C21 C26 123.3(2) . . ?
C22 C21 Tb1 75.24(12) . . ?
C20 C21 Tb1 73.79(12) . . ?
C26 C21 Tb1 126.39(15) . . ?
C24 C20 C21 108.4(2) . . ?
C24 C20 C25 125.8(2) . . ?
C21 C20 C25 125.0(2) . . ?
C24 C20 Tb1 75.06(12) . . ?
C21 C20 Tb1 75.73(12) . . ?
C25 C20 Tb1 123.47(15) . . ?
C10 C11 C12 107.7(2) . . ?
C10 C11 C16 126.8(2) . . ?
C12 C11 C16 124.9(2) . . ?
C10 C11 Tb1 75.62(12) . . ?
C12 C11 Tb1 74.64(12) . . ?
C16 C11 Tb1 122.14(15) . . ?
C13 C12 C11 108.1(2) . . ?
C13 C12 C17 126.7(3) . . ?
C11 C12 C17 124.3(3) . . ?
C13 C12 Tb1 75.04(13) . . ?
C11 C12 Tb1 74.57(12) . . ?
C17 C12 Tb1 125.42(15) . . ?
N1 C5 C4 121.2(2) . . ?
N1 C5 C6 117.3(2) . . ?
C4 C5 C6 121.5(2) . . ?
C20 C24 C23 107.62(19) . . ?
C20 C24 C29 126.6(2) . . ?
C23 C24 C29 125.6(2) . . ?
C20 C24 Tb1 74.40(12) . . ?
C23 C24 Tb1 75.62(12) . . ?
C29 C24 Tb1 119.03(14) . . ?
C12 C13 C14 108.0(2) . . ?
C12 C13 C18 126.0(3) . . ?
C14 C13 C18 125.6(3) . . ?
C12 C13 Tb1 74.60(13) . . ?
C14 C13 Tb1 75.28(13) . . ?
C18 C13 Tb1 122.13(16) . . ?
C3 C2 C1 119.1(2) . . ?
C2 C3 C4 120.7(2) . . ?
C10 C14 C13 107.9(2) . . ?
C10 C14 C19 124.0(2) . . ?
C13 C14 C19 127.5(3) . . ?
C10 C14 Tb1 74.93(12) . . ?
C13 C14 Tb1 73.98(13) . . ?
C19 C14 Tb1 124.08(16) . . ?
C5 C4 C3 119.1(2) . . ?

loop_
_geom_bond_atom_site_label_1
_geom_bond_atom_site_label_2
_geom_bond_distance
_geom_bond_site_symmetry_2
_geom_bond_publ_flag
Tb1 N2 2.3601(18) . ?
Tb1 N1 2.4206(19) . ?
Tb1 C11 2.675(2) . ?
Tb1 C12 2.675(2) . ?
Tb1 C20 2.680(2) . ?
Tb1 C13 2.681(2) . ?
Tb1 C24 2.688(2) . ?
Tb1 C10 2.697(2) . ?
Tb1 C14 2.698(2) . ?
Tb1 C21 2.705(2) . ?
Tb1 C23 2.710(2) . ?
Tb1 C22 2.713(2) . ?
Si1 N2 1.7262(19) . ?
Si1 C9 1.858(3) . ?
Si1 C8 1.875(2) . ?
Si1 C7 1.876(2) . ?
N1 C5 1.351(3) . ?
N1 C1 1.376(3) . ?
N2 C1 1.354(3) . ?
C1 C2 1.420(3) . ?
C10 C14 1.401(3) . ?
C10 C11 1.415(3) . ?
C10 C15 1.507(3) . ?
C22 C21 1.408(3) . ?
C22 C23 1.425(3) . ?
C22 C27 1.502(3) . ?
C23 C24 1.418(3) . ?
C23 C28 1.502(3) . ?
C21 C20 1.416(3) . ?
C21 C26 1.504(3) . ?
C20 C24 1.414(3) . ?
C20 C25 1.505(3) . ?
C11 C12 1.420(3) . ?
C11 C16 1.502(3) . ?
C12 C13 1.403(4) . ?
C12 C17 1.507(3) . ?
C5 C4 1.378(3) . ?
C5 C6 1.503(4) . ?
C24 C29 1.502(3) . ?
C13 C14 1.426(4) . ?
C13 C18 1.512(4) . ?
C2 C3 1.376(4) . ?
C3 C4 1.385(4) . ?
C14 C19 1.507(3) . ?
